data_2002873
loop_
_publ_author_name
'Mueller-Buschbaum, Hk.'
'Kobel, M.'

_publ_section_title
;
 Zur Kristallchemie von Oxovanadaten: \g-Co V2 O6 und Mn V2 O6
;
_journal_issue 1
_journal_name_full 'Journal of Alloys and Compounds'
_journal_page_first 39
_journal_page_last 46
_journal_paper_doi 10.1016/0925-8388(91)90008-J
_journal_volume 176
_journal_year 1991
_chemical_formula_structural 'Co (V2 O6)'
_chemical_formula_sum 'Co O6 V2'
_chemical_name_systematic 'Cobalt divanadate - \g'
_space_group_IT_number 2
_symmetry_cell_setting triclinic
_symmetry_Int_Tables_number 2
_symmetry_space_group_name_Hall '-P 1'
_symmetry_space_group_name_H-M 'P -1'
_cell_angle_alpha 90.29(9)
_cell_angle_beta 93.66(4)
_cell_angle_gamma 102.05(9)
_cell_formula_units_Z 3
_cell_length_a 7.164(5)
_cell_length_b 8.872(14)
_cell_length_c 4.806(4)
_cell_volume 298.1
_refine_ls_R_factor_all 0.056
_cod_database_code 2002873

loop_
_symmetry_equiv_pos_as_xyz
x,y,z
-x,-y,-z

loop_
_atom_site_label
_atom_site_type_symbol
_atom_site_symmetry_multiplicity
_atom_site_Wyckoff_symbol
_atom_site_fract_x
_atom_site_fract_y
_atom_site_fract_z
_atom_site_occupancy
_atom_site_attached_hydrogens
_atom_site_calc_flag
Co1 Co2+ 1 c 0. 0.5 0. 1. 0 d
Co2 Co2+ 2 i 0.0199(1) 0.1685(1) 0.0203(2) 1. 0 d
V1 V5+ 2 i 0.7121(1) 0.9699(1) 0.4593(2) 1. 0 d
V2 V5+ 2 i 0.7115(1) 0.6067(1) 0.4550(2) 1. 0 d
V3 V5+ 2 i 0.5806(1) 0.2628(1) 0.1206(2) 1. 0 d
O1 O2- 2 i 0.1657(7) 0.4888(5) 0.3469(10) 1. 0 d
O2 O2- 2 i 0.8442(6) 0.6387(5) 0.1701(9) 1. 0 d
O3 O2- 2 i 0.1798(6) 0.6989(5) 0.8905(9) 1. 0 d
O4 O2- 2 i 0.1548(6) 0.0192(5) 0.8255(9) 1. 0 d
O5 O2- 2 i 0.1671(7) 0.8931(5) 0.3415(10) 1. 0 d
O6 O2- 2 i 0.7850(6) 0.7992(5) 0.6368(9) 1. 0 d
O7 O2- 2 i 0.4762(6) 0.9143(5) 0.7011(9) 1. 0 d
O8 O2- 2 i 0.4746(6) 0.5780(5) 0.7011(9) 1. 0 d
O9 O2- 2 i 0.5236(7) 0.7534(5) 0.2015(10) 1. 0 d

loop_
_atom_type_symbol
_atom_type_oxidation_number
Co2+ 2.000
V5+ 5.000
O2- -2.000
